data_1544960
loop_
_publ_author_name
'Wu, Chong'
'Ikejiri, Yusuke'
'Zeng, Xi'
'Elsegood, Mark R. J.'
'Redshaw, Carl'
'Yamato, Takehiko'

_publ_section_title
;
 Synthesis of Mono-O-alkylated Homooxacalix[3]arene and a
 Protection-Deprotection Strategy for Homooxacalix[3]arene.
;
_journal_name_full 'Organic letters'
_journal_paper_doi 10.1021/acs.orglett.6b03338
_journal_year 2016
_chemical_formula_moiety 'C66 H67 O6, 1.5(C4 H8 O2)'
_chemical_formula_sum 'C72 H79 O9'
_chemical_formula_weight 1088.35
_chemical_name_systematic
; 
 ? 
;
_space_group_crystal_system monoclinic
_space_group_IT_number 15
_space_group_name_Hall '-I 2ya'
_space_group_name_H-M_alt 'I 1 2/a 1'
_symmetry_space_group_name_Hall '-I 2ya'
_symmetry_space_group_name_H-M 'I 1 2/a 1'
_atom_sites_solution_hydrogens mixed
_atom_sites_solution_primary direct
_audit_creation_method SHELXL-2016/6
_cell_angle_alpha 90
_cell_angle_beta 115.7293(11)
_cell_angle_gamma 90
_cell_formula_units_Z 8
_cell_length_a 30.303(2)
_cell_length_b 14.1499(10)
_cell_length_c 30.774(2)
_cell_measurement_reflns_used 12402
_cell_measurement_temperature 150(2)
_cell_measurement_theta_max 27.46
_cell_measurement_theta_min 2.40
_cell_volume 11887.2(14)
_computing_cell_refinement 'Bruker SAINT'
_computing_data_collection 'Bruker SMART'
_computing_data_reduction 'Bruker SAINT'
_computing_molecular_graphics 'Bruker SHELXTL'
_computing_publication_material 'Bruker SHELXTL and local programs'
_computing_structure_refinement 'SHELXL-2016/6 (Sheldrick, 2016)'
_computing_structure_solution 'SHELXS-97 (Sheldrick, 1997)'
_diffrn_ambient_temperature 150(2)
_diffrn_measured_fraction_theta_full 0.999
_diffrn_measured_fraction_theta_max 0.999
_diffrn_measurement_device_type 'Bruker SMART 1000 CCD diffractometer'
_diffrn_measurement_method '\w rotation with narrow frames'
_diffrn_radiation_monochromator graphite
_diffrn_radiation_type MoK\a
_diffrn_radiation_wavelength 0.71073
_diffrn_reflns_av_R_equivalents 0.0370
_diffrn_reflns_av_unetI/netI 0.0370
_diffrn_reflns_Laue_measured_fraction_full 0.999
_diffrn_reflns_Laue_measured_fraction_max 0.999
_diffrn_reflns_limit_h_max 37
_diffrn_reflns_limit_h_min -37
_diffrn_reflns_limit_k_max 17
_diffrn_reflns_limit_k_min -17
_diffrn_reflns_limit_l_max 37
_diffrn_reflns_limit_l_min -37
_diffrn_reflns_number 45398
_diffrn_reflns_point_group_measured_fraction_full 0.999
_diffrn_reflns_point_group_measured_fraction_max 0.999
_diffrn_reflns_theta_full 25.242
_diffrn_reflns_theta_max 25.999
_diffrn_reflns_theta_min 1.575
_diffrn_source 'fine-focus sealed tube'
_exptl_absorpt_coefficient_mu 0.079
_exptl_absorpt_correction_T_max 0.981
_exptl_absorpt_correction_T_min 0.964
_exptl_absorpt_correction_type multi-scan
_exptl_absorpt_process_details 'SADABS v2.03 (Shedrick, 2001)'
_exptl_crystal_colour 'Pale yellow'
_exptl_crystal_density_diffrn 1.216
_exptl_crystal_density_method 'not measured'
_exptl_crystal_description Prism
_exptl_crystal_F_000 4664
_exptl_crystal_size_max 0.470
_exptl_crystal_size_mid 0.290
_exptl_crystal_size_min 0.240
_refine_diff_density_max 0.355
_refine_diff_density_min -0.235
_refine_diff_density_rms 0.043
_refine_ls_extinction_method none
_refine_ls_goodness_of_fit_ref 1.071
_refine_ls_hydrogen_treatment mixed
_refine_ls_matrix_type full
_refine_ls_number_parameters 662
_refine_ls_number_reflns 11672
_refine_ls_number_restraints 1
_refine_ls_restrained_S_all 1.071
_refine_ls_R_factor_all 0.0875
_refine_ls_R_factor_gt 0.0573
_refine_ls_shift/su_max 0.000
_refine_ls_shift/su_mean 0.000
_refine_ls_structure_factor_coef Fsqd
_refine_ls_weighting_details 'w=1/[\s^2^(Fo^2^)+(0.0434P)^2^+21.5026P] where P=(Fo^2^+2Fc^2^)/3'
_refine_ls_weighting_scheme calc
_refine_ls_wR_factor_gt 0.1347
_refine_ls_wR_factor_ref 0.1515
_reflns_Friedel_coverage 0.000
_reflns_number_gt 7930
_reflns_number_total 11672
_reflns_threshold_expression 'I > 2\s(I)'
_cod_data_source_file ol6b03338_si_002.cif
_cod_data_source_block 2HAn2
_cod_original_cell_volume 11887.1(14)
_cod_database_code 1544960
_shelx_shelxl_version_number 2016/6
_shelx_space_group_comment
; 
The symmetry employed for this shelxl refinement is uniquely defined 
by the following loop, which should always be used as a source of 
symmetry information in preference to the above space-group names. 
They are only intended as comments. 
;
_shelx_estimated_absorpt_t_min 0.964
_shelx_estimated_absorpt_t_max 0.981

loop_
_space_group_symop_operation_xyz
'x, y, z'
'-x+1/2, y, -z'
'x+1/2, y+1/2, z+1/2'
'-x+1, y+1/2, -z+1/2'
'-x, -y, -z'
'x-1/2, -y, z'
'-x+1/2, -y+1/2, -z+1/2'
'x, -y+1/2, z+1/2'

loop_
_atom_site_label
_atom_site_type_symbol
_atom_site_fract_x
_atom_site_fract_y
_atom_site_fract_z
_atom_site_U_iso_or_equiv
_atom_site_adp_type
_atom_site_occupancy
_atom_site_site_symmetry_order
_atom_site_calc_flag
_atom_site_refinement_flags_posn
_atom_site_refinement_flags_adp
C1 C 0.46853(8) 0.05502(15) 0.38152(9) 0.0304(5) Uani 1 1 d . .
C2 C 0.48876(8) 0.13694(16) 0.37169(9) 0.0317(5) Uani 1 1 d . .
C3 C 0.49611(8) 0.21485(16) 0.40147(9) 0.0340(6) Uani 1 1 d . .
H3 H 0.509788 0.270407 0.394945 0.041 Uiso 1 1 calc R U
C4 C 0.48441(8) 0.21530(16) 0.44025(9) 0.0334(5) Uani 1 1 d . .
C5 C 0.46344(8) 0.13340(16) 0.44829(9) 0.0332(5) Uani 1 1 d . .
H5A H 0.454650 0.132157 0.474395 0.040 Uiso 1 1 calc R U
C6 C 0.45488(8) 0.05295(15) 0.41928(9) 0.0305(5) Uani 1 1 d . .
O1 O 0.45871(6) -0.02134(11) 0.35037(6) 0.0338(4) Uani 1 1 d . .
C7 C 0.49522(10) 0.30345(17) 0.47266(10) 0.0421(6) Uani 1 1 d . .
C8 C 0.55091(10) 0.3120(2) 0.50128(11) 0.0527(7) Uani 1 1 d . .
H8A H 0.563561 0.256471 0.522077 0.079 Uiso 1 1 calc R U
H8B H 0.558797 0.369167 0.521202 0.079 Uiso 1 1 calc R U
H8C H 0.565986 0.315761 0.478881 0.079 Uiso 1 1 calc R U
C9 C 0.47659(13) 0.39301(19) 0.44183(12) 0.0664(10) Uani 1 1 d . .
H9A H 0.485230 0.448638 0.462881 0.100 Uiso 1 1 calc R U
H9B H 0.440909 0.389552 0.423429 0.100 Uiso 1 1 calc R U
H9C H 0.491732 0.397971 0.419527 0.100 Uiso 1 1 calc R U
C10 C 0.47257(13) 0.2966(2) 0.50766(13) 0.0672(10) Uani 1 1 d . .
H10A H 0.479600 0.354419 0.527014 0.101 Uiso 1 1 calc R U
H10B H 0.486386 0.242100 0.528956 0.101 Uiso 1 1 calc R U
H10C H 0.437045 0.288680 0.489702 0.101 Uiso 1 1 calc R U
C11 C 0.42838(8) -0.03084(16) 0.42688(9) 0.0334(5) Uani 1 1 d . .
H11A H 0.435484 -0.088242 0.412645 0.040 Uiso 1 1 calc R U
H11B H 0.439291 -0.041908 0.461802 0.040 Uiso 1 1 calc R U
O2 O 0.37700(6) -0.01091(10) 0.40405(6) 0.0336(4) Uani 1 1 d . .
C12 C 0.34723(8) -0.09481(15) 0.39430(9) 0.0325(5) Uani 1 1 d . .
H12A H 0.314227 -0.077096 0.390739 0.039 Uiso 1 1 calc R U
H12B H 0.361919 -0.138211 0.422188 0.039 Uiso 1 1 calc R U
C13 C 0.30823(8) -0.11663(14) 0.30374(9) 0.0287(5) Uani 1 1 d . .
C14 C 0.30270(8) -0.16665(15) 0.26278(9) 0.0296(5) Uani 1 1 d . .
C15 C 0.33187(8) -0.24588(15) 0.26790(9) 0.0302(5) Uani 1 1 d . .
H15 H 0.327319 -0.281033 0.239961 0.036 Uiso 1 1 calc R U
C16 C 0.36776(8) -0.27550(15) 0.31293(9) 0.0304(5) Uani 1 1 d . .
C17 C 0.37156(8) -0.22493(15) 0.35280(9) 0.0302(5) Uani 1 1 d . .
H17 H 0.395006 -0.244521 0.383777 0.036 Uiso 1 1 calc R U
C18 C 0.34226(8) -0.14574(15) 0.34955(9) 0.0295(5) Uani 1 1 d . .
O3 O 0.27652(6) -0.04242(10) 0.30013(6) 0.0344(4) Uani 1 1 d . .
C19 C 0.39939(9) -0.36324(15) 0.31590(10) 0.0360(6) Uani 1 1 d . .
C20 C 0.42251(11) -0.35337(19) 0.28090(12) 0.0560(8) Uani 1 1 d . .
H20A H 0.441693 -0.410135 0.282515 0.084 Uiso 1 1 calc R U
H20B H 0.444016 -0.297922 0.289669 0.084 Uiso 1 1 calc R U
H20C H 0.396680 -0.345711 0.248026 0.084 Uiso 1 1 calc R U
C21 C 0.36665(10) -0.45079(17) 0.30330(13) 0.0542(8) Uani 1 1 d . .
H21A H 0.350348 -0.454441 0.324649 0.081 Uiso 1 1 calc R U
H21B H 0.386678 -0.507471 0.307450 0.081 Uiso 1 1 calc R U
H21C H 0.341942 -0.446609 0.269716 0.081 Uiso 1 1 calc R U
C22 C 0.44095(11) -0.3762(2) 0.36611(12) 0.0592(8) Uani 1 1 d . .
H22A H 0.461205 -0.430105 0.365987 0.089 Uiso 1 1 calc R U
H22B H 0.427305 -0.387921 0.389230 0.089 Uiso 1 1 calc R U
H22C H 0.461108 -0.318903 0.375430 0.089 Uiso 1 1 calc R U
C23 C 0.26573(8) -0.13649(16) 0.21293(9) 0.0348(6) Uani 1 1 d . .
H23A H 0.255451 -0.192520 0.191558 0.042 Uiso 1 1 calc R U
H23B H 0.236356 -0.110662 0.215039 0.042 Uiso 1 1 calc R U
O4 O 0.28524(6) -0.06603(11) 0.19200(6) 0.0348(4) Uani 1 1 d . .
C24 C 0.31963(8) -0.10361(16) 0.17617(10) 0.0360(6) Uani 1 1 d . .
H24A H 0.301896 -0.138923 0.145702 0.043 Uiso 1 1 calc R U
H24B H 0.341907 -0.148165 0.200678 0.043 Uiso 1 1 calc R U
C25 C 0.38552(8) 0.01892(16) 0.20863(9) 0.0308(5) Uani 1 1 d . .
C26 C 0.41701(8) 0.08455(15) 0.20239(9) 0.0315(5) Uani 1 1 d . .
C27 C 0.40983(8) 0.10637(16) 0.15582(9) 0.0334(5) Uani 1 1 d . .
H27 H 0.430794 0.151773 0.151695 0.040 Uiso 1 1 calc R U
C28 C 0.37339(9) 0.06503(17) 0.11473(9) 0.0351(6) Uani 1 1 d . .
C29 C 0.34358(9) -0.00198(16) 0.12275(9) 0.0350(6) Uani 1 1 d . .
H29 H 0.318590 -0.032305 0.095717 0.042 Uiso 1 1 calc R U
C30 C 0.34913(8) -0.02551(15) 0.16828(9) 0.0315(5) Uani 1 1 d . .
O5 O 0.38905(6) -0.00844(12) 0.25251(6) 0.0378(4) Uani 1 1 d D .
H5 H 0.4123(9) 0.0217(19) 0.2723(9) 0.057 Uiso 1 1 d D U
C31 C 0.36847(9) 0.08758(19) 0.06413(10) 0.0420(6) Uani 1 1 d . .
C32 C 0.37913(14) 0.1922(2) 0.05965(12) 0.0654(9) Uani 1 1 d . .
H32A H 0.359095 0.231560 0.070333 0.098 Uiso 1 1 calc R U
H32B H 0.371219 0.206715 0.025937 0.098 Uiso 1 1 calc R U
H32C H 0.413886 0.205091 0.079831 0.098 Uiso 1 1 calc R U
C33 C 0.31680(11) 0.0662(3) 0.02512(12) 0.0697(10) Uani 1 1 d . .
H33A H 0.310550 -0.001910 0.024416 0.105 Uiso 1 1 calc R U
H33B H 0.314174 0.086380 -0.006375 0.105 Uiso 1 1 calc R U
H33C H 0.292664 0.100306 0.032380 0.105 Uiso 1 1 calc R U
C34 C 0.40513(11) 0.0270(2) 0.05467(11) 0.0531(7) Uani 1 1 d . .
H34A H 0.403089 0.042129 0.022771 0.080 Uiso 1 1 calc R U
H34B H 0.397473 -0.039993 0.055777 0.080 Uiso 1 1 calc R U
H34C H 0.438336 0.039997 0.079380 0.080 Uiso 1 1 calc R U
C35 C 0.46174(9) 0.12403(17) 0.24370(9) 0.0360(6) Uani 1 1 d . .
H35A H 0.489961 0.081661 0.250416 0.043 Uiso 1 1 calc R U
H35B H 0.469602 0.186644 0.234511 0.043 Uiso 1 1 calc R U
O6 O 0.45441(6) 0.13349(11) 0.28601(6) 0.0345(4) Uani 1 1 d . .
C36 C 0.49989(8) 0.14088(17) 0.32881(9) 0.0343(6) Uani 1 1 d . .
H36A H 0.516369 0.201204 0.328653 0.041 Uiso 1 1 calc R U
H36B H 0.521928 0.088229 0.330074 0.041 Uiso 1 1 calc R U
C37 C 0.29157(8) 0.05069(15) 0.29046(10) 0.0332(5) Uani 1 1 d . .
H37A H 0.296497 0.048646 0.260709 0.040 Uiso 1 1 calc R U
H37B H 0.322680 0.070298 0.317609 0.040 Uiso 1 1 calc R U
C38 C 0.25101(8) 0.11970(15) 0.28449(10) 0.0361(6) Uani 1 1 d . .
C39 C 0.24856(9) 0.15834(16) 0.32542(11) 0.0397(6) Uani 1 1 d . .
C40 C 0.28330(10) 0.13745(18) 0.37345(11) 0.0463(7) Uani 1 1 d . .
H40 H 0.308763 0.093506 0.378473 0.056 Uiso 1 1 calc R U
C41 C 0.28096(13) 0.1788(2) 0.41230(13) 0.0602(8) Uani 1 1 d . .
H41 H 0.305033 0.164138 0.443844 0.072 Uiso 1 1 calc R U
C42 C 0.24272(14) 0.2439(2) 0.40616(15) 0.0648(9) Uani 1 1 d . .
H42 H 0.241189 0.271890 0.433524 0.078 Uiso 1 1 calc R U
C43 C 0.20866(12) 0.2656(2) 0.36126(14) 0.0598(9) Uani 1 1 d . .
H43 H 0.183413 0.309207 0.357446 0.072 Uiso 1 1 calc R U
C44 C 0.20991(10) 0.22453(17) 0.31983(12) 0.0473(7) Uani 1 1 d . .
C45 C 0.17555(9) 0.24807(18) 0.27354(13) 0.0517(8) Uani 1 1 d . .
H45 H 0.150098 0.291067 0.269887 0.062 Uiso 1 1 calc R U
C46 C 0.17718(9) 0.21107(17) 0.23270(12) 0.0478(8) Uani 1 1 d . .
C47 C 0.14198(9) 0.23756(19) 0.18544(15) 0.0607(10) Uani 1 1 d . .
H47 H 0.116202 0.279375 0.182195 0.073 Uiso 1 1 calc R U
C48 C 0.14438(10) 0.2049(2) 0.14544(15) 0.0625(10) Uani 1 1 d . .
H48 H 0.120859 0.224211 0.114440 0.075 Uiso 1 1 calc R U
C49 C 0.18234(10) 0.14125(19) 0.14997(12) 0.0549(8) Uani 1 1 d . .
H49 H 0.183923 0.118052 0.121705 0.066 Uiso 1 1 calc R U
C50 C 0.21653(9) 0.11283(17) 0.19398(11) 0.0433(7) Uani 1 1 d . .
H50 H 0.241499 0.070249 0.195762 0.052 Uiso 1 1 calc R U
C51 C 0.21577(8) 0.14542(16) 0.23750(11) 0.0384(6) Uani 1 1 d . .
C52 C 0.49082(9) -0.10179(16) 0.36788(10) 0.0376(6) Uani 1 1 d . .
H52A H 0.472915 -0.159142 0.350891 0.045 Uiso 1 1 calc R U
H52B H 0.499880 -0.110131 0.402668 0.045 Uiso 1 1 calc R U
C53 C 0.53698(9) -0.09275(16) 0.36095(10) 0.0369(6) Uani 1 1 d . .
C54 C 0.58228(10) -0.07057(17) 0.40020(10) 0.0396(6) Uani 1 1 d . .
C55 C 0.58797(11) -0.0508(2) 0.44819(11) 0.0491(7) Uani 1 1 d . .
H55 H 0.559836 -0.051239 0.454330 0.059 Uiso 1 1 calc R U
C56 C 0.63189(12) -0.0317(2) 0.48459(12) 0.0604(8) Uani 1 1 d . .
H56 H 0.634108 -0.018321 0.515726 0.072 Uiso 1 1 calc R U
C57 C 0.67503(12) -0.0311(3) 0.47727(12) 0.0671(9) Uani 1 1 d . .
H57 H 0.705912 -0.018272 0.503416 0.081 Uiso 1 1 calc R U
C58 C 0.67187(11) -0.0491(2) 0.43280(12) 0.0616(9) Uani 1 1 d . .
H58 H 0.700864 -0.049366 0.428120 0.074 Uiso 1 1 calc R U
C59 C 0.62582(10) -0.06758(19) 0.39277(10) 0.0450(7) Uani 1 1 d . .
C60 C 0.62249(10) -0.0827(2) 0.34669(11) 0.0496(7) Uani 1 1 d . .
H60 H 0.651506 -0.081071 0.342068 0.060 Uiso 1 1 calc R U
C61 C 0.57792(10) -0.09995(17) 0.30731(10) 0.0404(6) Uani 1 1 d . .
C62 C 0.57432(11) -0.10996(19) 0.25979(11) 0.0498(7) Uani 1 1 d . .
H62 H 0.603327 -0.107524 0.255168 0.060 Uiso 1 1 calc R U
C63 C 0.53070(12) -0.12283(19) 0.22105(11) 0.0518(7) Uani 1 1 d . .
H63 H 0.529167 -0.128031 0.189651 0.062 Uiso 1 1 calc R U
C64 C 0.48726(12) -0.12848(18) 0.22773(11) 0.0510(7) Uani 1 1 d . .
H64 H 0.456610 -0.137286 0.200575 0.061 Uiso 1 1 calc R U
C65 C 0.48898(10) -0.12146(17) 0.27252(10) 0.0422(6) Uani 1 1 d . .
H65 H 0.459522 -0.127062 0.276164 0.051 Uiso 1 1 calc R U
C66 C 0.53416(9) -0.10582(16) 0.31427(10) 0.0384(6) Uani 1 1 d . .

loop_
_atom_site_aniso_label
_atom_site_aniso_U_11
_atom_site_aniso_U_22
_atom_site_aniso_U_33
_atom_site_aniso_U_23
_atom_site_aniso_U_13
_atom_site_aniso_U_12
C1 0.0269(11) 0.0237(11) 0.0378(14) 0.0008(10) 0.0115(10) 0.0023(9)
C2 0.0266(12) 0.0280(12) 0.0385(14) 0.0048(10) 0.0125(11) -0.0002(9)
C3 0.0303(12) 0.0266(12) 0.0386(14) 0.0038(10) 0.0089(11) -0.0031(10)
C4 0.0277(12) 0.0263(12) 0.0421(15) 0.0003(10) 0.0115(11) 0.0009(9)
C5 0.0299(12) 0.0282(12) 0.0411(14) 0.0022(11) 0.0150(11) 0.0030(10)
C6 0.0255(11) 0.0245(11) 0.0415(14) 0.0029(10) 0.0145(11) 0.0029(9)
O1 0.0364(9) 0.0262(8) 0.0393(10) -0.0002(7) 0.0169(8) 0.0014(7)
C7 0.0431(15) 0.0281(13) 0.0477(16) -0.0068(11) 0.0127(13) -0.0023(11)
C8 0.0509(17) 0.0494(17) 0.0485(18) -0.0118(14) 0.0128(14) -0.0105(14)
C9 0.077(2) 0.0285(14) 0.069(2) -0.0066(14) 0.0083(18) 0.0029(14)
C10 0.074(2) 0.0520(19) 0.093(3) -0.0343(18) 0.052(2) -0.0175(16)
C11 0.0293(12) 0.0265(12) 0.0455(15) 0.0028(11) 0.0173(11) 0.0016(9)
O2 0.0294(8) 0.0221(8) 0.0494(10) -0.0018(7) 0.0173(8) -0.0007(6)
C12 0.0298(12) 0.0237(11) 0.0466(15) 0.0018(10) 0.0191(11) -0.0011(9)
C13 0.0250(11) 0.0154(10) 0.0483(15) 0.0045(10) 0.0185(11) 0.0014(8)
C14 0.0248(11) 0.0213(11) 0.0442(14) 0.0024(10) 0.0165(11) -0.0017(9)
C15 0.0298(12) 0.0210(11) 0.0417(14) -0.0016(10) 0.0171(11) -0.0030(9)
C16 0.0260(11) 0.0177(10) 0.0492(15) 0.0009(10) 0.0180(11) -0.0019(9)
C17 0.0278(12) 0.0188(11) 0.0437(14) 0.0048(10) 0.0152(11) 0.0012(9)
C18 0.0286(12) 0.0197(11) 0.0437(14) 0.0014(10) 0.0190(11) -0.0022(9)
O3 0.0300(8) 0.0186(8) 0.0599(11) 0.0068(7) 0.0246(8) 0.0043(6)
C19 0.0351(13) 0.0187(11) 0.0559(17) 0.0025(11) 0.0213(12) 0.0039(10)
C20 0.0610(19) 0.0325(14) 0.097(3) 0.0098(15) 0.0552(19) 0.0107(13)
C21 0.0511(17) 0.0226(13) 0.098(2) 0.0003(14) 0.0405(17) 0.0014(12)
C22 0.0541(18) 0.0404(16) 0.072(2) 0.0017(15) 0.0171(16) 0.0205(14)
C23 0.0265(12) 0.0276(12) 0.0512(16) 0.0055(11) 0.0177(11) -0.0019(9)
O4 0.0299(8) 0.0266(8) 0.0514(11) 0.0068(8) 0.0210(8) 0.0030(7)
C24 0.0300(12) 0.0274(12) 0.0511(16) 0.0013(11) 0.0181(12) 0.0000(10)
C25 0.0301(12) 0.0261(11) 0.0396(14) 0.0046(10) 0.0181(11) 0.0032(9)
C26 0.0295(12) 0.0227(11) 0.0448(15) 0.0012(10) 0.0183(11) 0.0021(9)
C27 0.0322(12) 0.0260(12) 0.0482(16) 0.0020(11) 0.0232(12) 0.0019(10)
C28 0.0337(13) 0.0296(12) 0.0488(16) 0.0004(11) 0.0243(12) 0.0066(10)
C29 0.0317(13) 0.0299(12) 0.0449(15) -0.0043(11) 0.0182(12) 0.0018(10)
C30 0.0293(12) 0.0227(11) 0.0443(15) 0.0013(10) 0.0177(11) 0.0022(9)
O5 0.0361(10) 0.0360(10) 0.0405(11) 0.0035(8) 0.0158(8) -0.0075(7)
C31 0.0407(14) 0.0419(15) 0.0474(16) -0.0028(12) 0.0230(13) 0.0035(12)
C32 0.104(3) 0.0435(17) 0.059(2) 0.0067(15) 0.045(2) 0.0048(17)
C33 0.0506(18) 0.104(3) 0.053(2) 0.0088(19) 0.0216(16) 0.0036(19)
C34 0.0547(18) 0.0537(18) 0.0606(19) -0.0044(15) 0.0341(16) 0.0065(14)
C35 0.0376(13) 0.0309(13) 0.0415(15) -0.0021(11) 0.0192(12) -0.0065(10)
O6 0.0303(8) 0.0351(9) 0.0374(10) 0.0005(7) 0.0140(8) -0.0012(7)
C36 0.0284(12) 0.0305(12) 0.0407(15) 0.0042(11) 0.0118(11) -0.0029(10)
C37 0.0288(12) 0.0200(11) 0.0530(16) 0.0053(10) 0.0197(11) 0.0013(9)
C38 0.0295(12) 0.0163(11) 0.0681(18) 0.0040(11) 0.0264(13) 0.0000(9)
C39 0.0367(14) 0.0216(12) 0.0694(19) 0.0059(12) 0.0312(14) 0.0016(10)
C40 0.0550(17) 0.0271(13) 0.069(2) 0.0048(13) 0.0377(16) 0.0071(12)
C41 0.082(2) 0.0409(16) 0.072(2) 0.0060(15) 0.0465(19) 0.0086(16)
C42 0.086(3) 0.0433(17) 0.094(3) -0.0075(18) 0.067(2) 0.0039(17)
C43 0.060(2) 0.0361(16) 0.103(3) -0.0039(17) 0.054(2) 0.0060(14)
C44 0.0438(16) 0.0231(12) 0.090(2) -0.0006(14) 0.0433(17) 0.0004(11)
C45 0.0305(14) 0.0239(13) 0.106(3) 0.0048(15) 0.0341(16) 0.0051(11)
C46 0.0240(12) 0.0220(12) 0.096(2) 0.0041(14) 0.0245(14) -0.0020(10)
C47 0.0213(13) 0.0271(14) 0.114(3) 0.0134(17) 0.0108(16) 0.0012(11)
C48 0.0347(16) 0.0359(16) 0.091(3) 0.0128(17) 0.0037(17) -0.0040(12)
C49 0.0381(15) 0.0315(14) 0.077(2) 0.0090(14) 0.0085(15) -0.0072(12)
C50 0.0290(13) 0.0231(12) 0.072(2) 0.0089(13) 0.0162(13) -0.0030(10)
C51 0.0237(12) 0.0177(11) 0.0708(19) 0.0079(12) 0.0178(12) -0.0022(9)
C52 0.0459(15) 0.0223(11) 0.0516(16) 0.0009(11) 0.0277(13) 0.0024(10)
C53 0.0438(14) 0.0222(11) 0.0514(16) 0.0055(11) 0.0270(13) 0.0087(10)
C54 0.0464(15) 0.0276(12) 0.0513(17) 0.0076(12) 0.0272(13) 0.0098(11)
C55 0.0510(17) 0.0448(16) 0.0552(19) 0.0032(14) 0.0265(15) 0.0097(13)
C56 0.059(2) 0.068(2) 0.0523(19) -0.0005(16) 0.0224(16) 0.0088(16)
C57 0.0503(19) 0.089(3) 0.054(2) -0.0005(18) 0.0154(16) 0.0053(18)
C58 0.0422(17) 0.077(2) 0.067(2) 0.0069(18) 0.0247(16) 0.0073(16)
C59 0.0433(15) 0.0416(15) 0.0525(18) 0.0073(13) 0.0229(14) 0.0081(12)
C60 0.0461(16) 0.0484(17) 0.063(2) 0.0090(14) 0.0318(15) 0.0119(13)
C61 0.0492(16) 0.0286(13) 0.0520(17) 0.0060(12) 0.0300(14) 0.0100(11)
C62 0.0609(19) 0.0368(15) 0.063(2) 0.0089(14) 0.0373(17) 0.0125(13)
C63 0.076(2) 0.0339(15) 0.0553(19) 0.0011(13) 0.0376(18) 0.0059(14)
C64 0.0662(19) 0.0286(14) 0.0590(19) -0.0058(13) 0.0278(16) 0.0023(13)
C65 0.0470(15) 0.0253(12) 0.0566(18) -0.0027(12) 0.0245(14) 0.0032(11)
C66 0.0483(15) 0.0204(11) 0.0541(17) 0.0048(11) 0.0293(14) 0.0072(11)

loop_
_atom_type_symbol
_atom_type_description
_atom_type_scat_dispersion_real
_atom_type_scat_dispersion_imag
_atom_type_scat_source
C C 0.0033 0.0016 'International Tables Vol C Tables 4.2.6.8 and 6.1.1.4'
H H 0.0000 0.0000 'International Tables Vol C Tables 4.2.6.8 and 6.1.1.4'
O O 0.0106 0.0060 'International Tables Vol C Tables 4.2.6.8 and 6.1.1.4'

loop_
_geom_angle_atom_site_label_1
_geom_angle_atom_site_label_2
_geom_angle_atom_site_label_3
_geom_angle
O1 C1 C6 120.5(2)
O1 C1 C2 118.4(2)
C6 C1 C2 120.9(2)
C3 C2 C1 118.2(2)
C3 C2 C36 121.3(2)
C1 C2 C36 120.5(2)
C4 C3 C2 123.0(2)
C4 C3 H3 118.5
C2 C3 H3 118.5
C3 C4 C5 117.1(2)
C3 C4 C7 120.0(2)
C5 C4 C7 122.9(2)
C4 C5 C6 122.4(2)
C4 C5 H5A 118.8
C6 C5 H5A 118.8
C1 C6 C5 118.4(2)
C1 C6 C11 121.2(2)
C5 C6 C11 120.3(2)
C1 O1 C52 116.68(18)
C10 C7 C8 108.8(2)
C10 C7 C9 109.5(3)
C8 C7 C9 107.9(2)
C10 C7 C4 112.0(2)
C8 C7 C4 107.9(2)
C9 C7 C4 110.5(2)
C7 C8 H8A 109.5
C7 C8 H8B 109.5
H8A C8 H8B 109.5
C7 C8 H8C 109.5
H8A C8 H8C 109.5
H8B C8 H8C 109.5
C7 C9 H9A 109.5
C7 C9 H9B 109.5
H9A C9 H9B 109.5
C7 C9 H9C 109.5
H9A C9 H9C 109.5
H9B C9 H9C 109.5
C7 C10 H10A 109.5
C7 C10 H10B 109.5
H10A C10 H10B 109.5
C7 C10 H10C 109.5
H10A C10 H10C 109.5
H10B C10 H10C 109.5
O2 C11 C6 107.97(18)
O2 C11 H11A 110.1
C6 C11 H11A 110.1
O2 C11 H11B 110.1
C6 C11 H11B 110.1
H11A C11 H11B 108.4
C11 O2 C12 112.89(16)
O2 C12 C18 112.98(18)
O2 C12 H12A 109.0
C18 C12 H12A 109.0
O2 C12 H12B 109.0
C18 C12 H12B 109.0
H12A C12 H12B 107.8
C14 C13 O3 120.2(2)
C14 C13 C18 120.6(2)
O3 C13 C18 118.9(2)
C13 C14 C15 119.1(2)
C13 C14 C23 121.3(2)
C15 C14 C23 119.6(2)
C14 C15 C16 122.2(2)
C14 C15 H15 118.9
C16 C15 H15 118.9
C17 C16 C15 116.9(2)
C17 C16 C19 123.6(2)
C15 C16 C19 119.5(2)
C16 C17 C18 122.9(2)
C16 C17 H17 118.6
C18 C17 H17 118.6
C13 C18 C17 118.2(2)
C13 C18 C12 121.3(2)
C17 C18 C12 120.5(2)
C13 O3 C37 115.37(15)
C22 C19 C20 107.3(2)
C22 C19 C21 108.7(2)
C20 C19 C21 110.0(2)
C22 C19 C16 112.0(2)
C20 C19 C16 110.3(2)
C21 C19 C16 108.56(19)
C19 C20 H20A 109.5
C19 C20 H20B 109.5
H20A C20 H20B 109.5
C19 C20 H20C 109.5
H20A C20 H20C 109.5
H20B C20 H20C 109.5
C19 C21 H21A 109.5
C19 C21 H21B 109.5
H21A C21 H21B 109.5
C19 C21 H21C 109.5
H21A C21 H21C 109.5
H21B C21 H21C 109.5
C19 C22 H22A 109.5
C19 C22 H22B 109.5
H22A C22 H22B 109.5
C19 C22 H22C 109.5
H22A C22 H22C 109.5
H22B C22 H22C 109.5
O4 C23 C14 112.30(18)
O4 C23 H23A 109.1
C14 C23 H23A 109.1
O4 C23 H23B 109.1
C14 C23 H23B 109.1
H23A C23 H23B 107.9
C24 O4 C23 113.25(17)
O4 C24 C30 110.69(18)
O4 C24 H24A 109.5
C30 C24 H24A 109.5
O4 C24 H24B 109.5
C30 C24 H24B 109.5
H24A C24 H24B 108.1
O5 C25 C30 116.3(2)
O5 C25 C26 123.9(2)
C30 C25 C26 119.7(2)
C27 C26 C25 118.5(2)
C27 C26 C35 118.0(2)
C25 C26 C35 123.1(2)
C26 C27 C28 123.4(2)
C26 C27 H27 118.3
C28 C27 H27 118.3
C27 C28 C29 116.1(2)
C27 C28 C31 121.5(2)
C29 C28 C31 122.2(2)
C30 C29 C28 122.6(2)
C30 C29 H29 118.7
C28 C29 H29 118.7
C29 C30 C25 119.6(2)
C29 C30 C24 121.5(2)
C25 C30 C24 118.7(2)
C25 O5 H5 105(2)
C34 C31 C28 108.6(2)
C34 C31 C32 109.0(2)
C28 C31 C32 111.2(2)
C34 C31 C33 108.6(2)
C28 C31 C33 111.7(2)
C32 C31 C33 107.7(3)
C31 C32 H32A 109.5
C31 C32 H32B 109.5
H32A C32 H32B 109.5
C31 C32 H32C 109.5
H32A C32 H32C 109.5
H32B C32 H32C 109.5
C31 C33 H33A 109.5
C31 C33 H33B 109.5
H33A C33 H33B 109.5
C31 C33 H33C 109.5
H33A C33 H33C 109.5
H33B C33 H33C 109.5
C31 C34 H34A 109.5
C31 C34 H34B 109.5
H34A C34 H34B 109.5
C31 C34 H34C 109.5
H34A C34 H34C 109.5
H34B C34 H34C 109.5
O6 C35 C26 111.55(19)
O6 C35 H35A 109.3
C26 C35 H35A 109.3
O6 C35 H35B 109.3
C26 C35 H35B 109.3
H35A C35 H35B 108.0
C35 O6 C36 112.18(17)
O6 C36 C2 108.13(18)
O6 C36 H36A 110.1
C2 C36 H36A 110.1
O6 C36 H36B 110.1
C2 C36 H36B 110.1
H36A C36 H36B 108.4
O3 C37 C38 107.21(17)
O3 C37 H37A 110.3
C38 C37 H37A 110.3
O3 C37 H37B 110.3
C38 C37 H37B 110.3
H37A C37 H37B 108.5
C39 C38 C51 120.2(2)
C39 C38 C37 119.8(2)
C51 C38 C37 119.9(2)
C38 C39 C40 123.2(2)
C38 C39 C44 120.0(3)
C40 C39 C44 116.9(3)
C41 C40 C39 121.7(3)
C41 C40 H40 119.1
C39 C40 H40 119.1
C40 C41 C42 120.7(3)
C40 C41 H41 119.7
C42 C41 H41 119.7
C43 C42 C41 119.8(3)
C43 C42 H42 120.1
C41 C42 H42 120.1
C42 C43 C44 121.3(3)
C42 C43 H43 119.3
C44 C43 H43 119.3
C45 C44 C43 121.5(3)
C45 C44 C39 118.9(3)
C43 C44 C39 119.6(3)
C46 C45 C44 122.3(2)
C46 C45 H45 118.9
C44 C45 H45 118.9
C45 C46 C47 121.3(3)
C45 C46 C51 119.7(3)
C47 C46 C51 118.9(3)
C48 C47 C46 121.8(3)
C48 C47 H47 119.1
C46 C47 H47 119.1
C47 C48 C49 119.4(3)
C47 C48 H48 120.3
C49 C48 H48 120.3
C50 C49 C48 121.3(3)
C50 C49 H49 119.3
C48 C49 H49 119.3
C49 C50 C51 121.6(3)
C49 C50 H50 119.2
C51 C50 H50 119.2
C38 C51 C50 124.1(2)
C38 C51 C46 118.9(3)
C50 C51 C46 116.9(2)
O1 C52 C53 113.38(19)
O1 C52 H52A 108.9
C53 C52 H52A 108.9
O1 C52 H52B 108.9
C53 C52 H52B 108.9
H52A C52 H52B 107.7
C66 C53 C54 120.3(2)
C66 C53 C52 118.8(2)
C54 C53 C52 120.9(2)
C53 C54 C59 119.3(2)
C53 C54 C55 124.0(2)
C59 C54 C55 116.7(3)
C56 C55 C54 122.0(3)
C56 C55 H55 119.0
C54 C55 H55 119.0
C55 C56 C57 121.1(3)
C55 C56 H56 119.5
C57 C56 H56 119.5
C58 C57 C56 119.6(3)
C58 C57 H57 120.2
C56 C57 H57 120.2
C57 C58 C59 121.3(3)
C57 C58 H58 119.3
C59 C58 H58 119.3
C60 C59 C58 121.2(3)
C60 C59 C54 119.5(3)
C58 C59 C54 119.3(3)
C61 C60 C59 121.9(3)
C61 C60 H60 119.1
C59 C60 H60 119.1
C60 C61 C62 121.7(3)
C60 C61 C66 119.4(3)
C62 C61 C66 118.9(3)
C63 C62 C61 121.8(3)
C63 C62 H62 119.1
C61 C62 H62 119.1
C62 C63 C64 119.5(3)
C62 C63 H63 120.3
C64 C63 H63 120.3
C65 C64 C63 120.8(3)
C65 C64 H64 119.6
C63 C64 H64 119.6
C64 C65 C66 121.5(3)
C64 C65 H65 119.3
C66 C65 H65 119.3
C53 C66 C65 123.0(2)
C53 C66 C61 119.5(2)
C65 C66 C61 117.5(2)

loop_
_geom_bond_atom_site_label_1
_geom_bond_atom_site_label_2
_geom_bond_distance
C1 O1 1.388(3)
C1 C6 1.392(3)
C1 C2 1.404(3)
C2 C3 1.389(3)
C2 C36 1.498(3)
C3 C4 1.384(3)
C3 H3 0.9500
C4 C5 1.394(3)
C4 C7 1.541(3)
C5 C6 1.400(3)
C5 H5A 0.9500
C6 C11 1.506(3)
O1 C52 1.441(3)
C7 C10 1.511(4)
C7 C8 1.532(4)
C7 C9 1.536(4)
C8 H8A 0.9800
C8 H8B 0.9800
C8 H8C 0.9800
C9 H9A 0.9800
C9 H9B 0.9800
C9 H9C 0.9800
C10 H10A 0.9800
C10 H10B 0.9800
C10 H10C 0.9800
C11 O2 1.431(3)
C11 H11A 0.9900
C11 H11B 0.9900
O2 C12 1.441(3)
C12 C18 1.503(3)
C12 H12A 0.9900
C12 H12B 0.9900
C13 C14 1.391(3)
C13 O3 1.395(2)
C13 C18 1.399(3)
C14 C15 1.394(3)
C14 C23 1.516(3)
C15 C16 1.404(3)
C15 H15 0.9500
C16 C17 1.381(3)
C16 C19 1.547(3)
C17 C18 1.406(3)
C17 H17 0.9500
O3 C37 1.466(3)
C19 C22 1.522(4)
C19 C20 1.525(4)
C19 C21 1.528(3)
C20 H20A 0.9800
C20 H20B 0.9800
C20 H20C 0.9800
C21 H21A 0.9800
C21 H21B 0.9800
C21 H21C 0.9800
C22 H22A 0.9800
C22 H22B 0.9800
C22 H22C 0.9800
C23 O4 1.445(3)
C23 H23A 0.9900
C23 H23B 0.9900
O4 C24 1.431(3)
C24 C30 1.506(3)
C24 H24A 0.9900
C24 H24B 0.9900
C25 O5 1.364(3)
C25 C30 1.401(3)
C25 C26 1.403(3)
C26 C27 1.388(3)
C26 C35 1.507(3)
C27 C28 1.396(3)
C27 H27 0.9500
C28 C29 1.403(3)
C28 C31 1.532(4)
C29 C30 1.378(3)
C29 H29 0.9500
O5 H5 0.823(17)
C31 C34 1.528(4)
C31 C32 1.534(4)
C31 C33 1.534(4)
C32 H32A 0.9800
C32 H32B 0.9800
C32 H32C 0.9800
C33 H33A 0.9800
C33 H33B 0.9800
C33 H33C 0.9800
C34 H34A 0.9800
C34 H34B 0.9800
C34 H34C 0.9800
C35 O6 1.419(3)
C35 H35A 0.9900
C35 H35B 0.9900
O6 C36 1.438(3)
C36 H36A 0.9900
C36 H36B 0.9900
C37 C38 1.517(3)
C37 H37A 0.9900
C37 H37B 0.9900
C38 C39 1.404(4)
C38 C51 1.422(4)
C39 C40 1.424(4)
C39 C44 1.450(3)
C40 C41 1.360(4)
C40 H40 0.9500
C41 C42 1.427(4)
C41 H41 0.9500
C42 C43 1.353(5)
C42 H42 0.9500
C43 C44 1.416(4)
C43 H43 0.9500
C44 C45 1.392(4)
C45 C46 1.382(4)
C45 H45 0.9500
C46 C47 1.431(4)
C46 C51 1.450(3)
C47 C48 1.346(5)
C47 H47 0.9500
C48 C49 1.419(4)
C48 H48 0.9500
C49 C50 1.361(4)
C49 H49 0.9500
C50 C51 1.426(4)
C50 H50 0.9500
C52 C53 1.509(3)
C52 H52A 0.9900
C52 H52B 0.9900
C53 C66 1.414(4)
C53 C54 1.415(4)
C54 C59 1.434(4)
C54 C55 1.438(4)
C55 C56 1.343(4)
C55 H55 0.9500
C56 C57 1.420(4)
C56 H56 0.9500
C57 C58 1.354(4)
C57 H57 0.9500
C58 C59 1.428(4)
C58 H58 0.9500
C59 C60 1.394(4)
C60 C61 1.390(4)
C60 H60 0.9500
C61 C62 1.425(4)
C61 C66 1.435(3)
C62 C63 1.354(4)
C62 H62 0.9500
C63 C64 1.420(4)
C63 H63 0.9500
C64 C65 1.360(4)
C64 H64 0.9500
C65 C66 1.431(4)
C65 H65 0.9500

loop_
_geom_hbond_atom_site_label_D
_geom_hbond_atom_site_label_H
_geom_hbond_atom_site_label_A
_geom_hbond_distance_DH
_geom_hbond_distance_HA
_geom_hbond_distance_DA
_geom_hbond_angle_DHA
O5 H5 O6 0.823(17) 1.96(2) 2.692(2) 148(3)
O5 H5 O1 0.823(17) 2.28(3) 2.835(2) 126(3)

loop_
_geom_torsion_atom_site_label_1
_geom_torsion_atom_site_label_2
_geom_torsion_atom_site_label_3
_geom_torsion_atom_site_label_4
_geom_torsion
O1 C1 C2 C3 176.7(2)
C6 C1 C2 C3 1.9(3)
O1 C1 C2 C36 -0.7(3)
C6 C1 C2 C36 -175.5(2)
C1 C2 C3 C4 0.0(3)
C36 C2 C3 C4 177.3(2)
C2 C3 C4 C5 -1.3(3)
C2 C3 C4 C7 178.0(2)
C3 C4 C5 C6 0.9(3)
C7 C4 C5 C6 -178.4(2)
O1 C1 C6 C5 -177.0(2)
C2 C1 C6 C5 -2.3(3)
O1 C1 C6 C11 -1.2(3)
C2 C1 C6 C11 173.5(2)
C4 C5 C6 C1 0.9(3)
C4 C5 C6 C11 -174.9(2)
C6 C1 O1 C52 -78.0(3)
C2 C1 O1 C52 107.2(2)
C3 C4 C7 C10 170.7(2)
C5 C4 C7 C10 -10.1(4)
C3 C4 C7 C8 -69.6(3)
C5 C4 C7 C8 109.7(3)
C3 C4 C7 C9 48.2(3)
C5 C4 C7 C9 -132.5(3)
C1 C6 C11 O2 -95.7(2)
C5 C6 C11 O2 80.0(3)
C6 C11 O2 C12 160.02(19)
C11 O2 C12 C18 -80.4(2)
O3 C13 C14 C15 -174.12(19)
C18 C13 C14 C15 -0.6(3)
O3 C13 C14 C23 6.0(3)
C18 C13 C14 C23 179.52(19)
C13 C14 C15 C16 -1.9(3)
C23 C14 C15 C16 178.0(2)
C14 C15 C16 C17 2.9(3)
C14 C15 C16 C19 -179.1(2)
C15 C16 C17 C18 -1.6(3)
C19 C16 C17 C18 -179.5(2)
C14 C13 C18 C17 1.9(3)
O3 C13 C18 C17 175.50(18)
C14 C13 C18 C12 -177.48(19)
O3 C13 C18 C12 -3.8(3)
C16 C17 C18 C13 -0.8(3)
C16 C17 C18 C12 178.6(2)
O2 C12 C18 C13 -81.6(3)
O2 C12 C18 C17 99.0(2)
C14 C13 O3 C37 -88.8(2)
C18 C13 O3 C37 97.6(2)
C17 C16 C19 C22 -10.5(3)
C15 C16 C19 C22 171.7(2)
C17 C16 C19 C20 -129.9(3)
C15 C16 C19 C20 52.3(3)
C17 C16 C19 C21 109.5(3)
C15 C16 C19 C21 -68.3(3)
C13 C14 C23 O4 86.0(3)
C15 C14 C23 O4 -93.9(2)
C14 C23 O4 C24 73.8(3)
C23 O4 C24 C30 -163.7(2)
O5 C25 C26 C27 179.7(2)
C30 C25 C26 C27 2.5(3)
O5 C25 C26 C35 7.0(3)
C30 C25 C26 C35 -170.2(2)
C25 C26 C27 C28 -1.2(3)
C35 C26 C27 C28 171.8(2)
C26 C27 C28 C29 -0.4(3)
C26 C27 C28 C31 -176.9(2)
C27 C28 C29 C30 0.8(3)
C31 C28 C29 C30 177.2(2)
C28 C29 C30 C25 0.5(3)
C28 C29 C30 C24 -174.6(2)
O5 C25 C30 C29 -179.6(2)
C26 C25 C30 C29 -2.1(3)
O5 C25 C30 C24 -4.4(3)
C26 C25 C30 C24 173.1(2)
O4 C24 C30 C29 -111.1(2)
O4 C24 C30 C25 73.8(3)
C27 C28 C31 C34 81.9(3)
C29 C28 C31 C34 -94.4(3)
C27 C28 C31 C32 -38.0(3)
C29 C28 C31 C32 145.7(3)
C27 C28 C31 C33 -158.3(2)
C29 C28 C31 C33 25.4(3)
C27 C26 C35 O6 153.9(2)
C25 C26 C35 O6 -33.4(3)
C26 C35 O6 C36 161.02(19)
C35 O6 C36 C2 -172.23(18)
C3 C2 C36 O6 -112.9(2)
C1 C2 C36 O6 64.3(3)
C13 O3 C37 C38 176.2(2)
O3 C37 C38 C39 81.6(3)
O3 C37 C38 C51 -98.8(2)
C51 C38 C39 C40 -178.4(2)
C37 C38 C39 C40 1.2(3)
C51 C38 C39 C44 0.2(3)
C37 C38 C39 C44 179.8(2)
C38 C39 C40 C41 177.5(2)
C44 C39 C40 C41 -1.1(4)
C39 C40 C41 C42 1.1(4)
C40 C41 C42 C43 -0.7(5)
C41 C42 C43 C44 0.3(5)
C42 C43 C44 C45 -178.7(3)
C42 C43 C44 C39 -0.4(4)
C38 C39 C44 C45 0.4(3)
C40 C39 C44 C45 179.1(2)
C38 C39 C44 C43 -177.9(2)
C40 C39 C44 C43 0.8(3)
C43 C44 C45 C46 177.8(2)
C39 C44 C45 C46 -0.5(4)
C44 C45 C46 C47 -178.9(2)
C44 C45 C46 C51 -0.1(4)
C45 C46 C47 C48 177.3(3)
C51 C46 C47 C48 -1.5(4)
C46 C47 C48 C49 0.9(4)
C47 C48 C49 C50 -0.2(4)
C48 C49 C50 C51 0.1(4)
C39 C38 C51 C50 177.3(2)
C37 C38 C51 C50 -2.3(3)
C39 C38 C51 C46 -0.7(3)
C37 C38 C51 C46 179.65(19)
C49 C50 C51 C38 -178.7(2)
C49 C50 C51 C46 -0.6(3)
C45 C46 C51 C38 0.7(3)
C47 C46 C51 C38 179.5(2)
C45 C46 C51 C50 -177.5(2)
C47 C46 C51 C50 1.3(3)
C1 O1 C52 C53 -84.4(3)
O1 C52 C53 C66 -75.5(3)
O1 C52 C53 C54 103.8(3)
C66 C53 C54 C59 -4.1(3)
C52 C53 C54 C59 176.7(2)
C66 C53 C54 C55 176.3(2)
C52 C53 C54 C55 -3.0(4)
C53 C54 C55 C56 178.8(3)
C59 C54 C55 C56 -0.9(4)
C54 C55 C56 C57 -0.6(5)
C55 C56 C57 C58 0.8(5)
C56 C57 C58 C59 0.7(5)
C57 C58 C59 C60 177.7(3)
C57 C58 C59 C54 -2.3(5)
C53 C54 C59 C60 2.7(4)
C55 C54 C59 C60 -177.6(2)
C53 C54 C59 C58 -177.4(3)
C55 C54 C59 C58 2.3(4)
C58 C59 C60 C61 -179.5(3)
C54 C59 C60 C61 0.5(4)
C59 C60 C61 C62 176.3(3)
C59 C60 C61 C66 -2.2(4)
C60 C61 C62 C63 -177.2(3)
C66 C61 C62 C63 1.4(4)
C61 C62 C63 C64 -1.3(4)
C62 C63 C64 C65 -0.2(4)
C63 C64 C65 C66 1.6(4)
C54 C53 C66 C65 -175.3(2)
C52 C53 C66 C65 4.0(3)
C54 C53 C66 C61 2.3(3)
C52 C53 C66 C61 -178.4(2)
C64 C65 C66 C53 176.3(2)
C64 C65 C66 C61 -1.4(3)
C60 C61 C66 C53 0.8(3)
C62 C61 C66 C53 -177.8(2)
C60 C61 C66 C65 178.5(2)
C62 C61 C66 C65 -0.1(3)
